data_4063327
loop_
_publ_author_name
'Seiji Ogo'
'Yoshitaka Takebe'
'Keiji Uehara'
'Takayuki Yamazaki'
'Hidetaka Nakai'
'Yoshihito Watanabe'
'Shunichi Fukuzumi'

_publ_section_title
;
 pH-Dependent C-C Coupling Reactions Catalyzed by Water-Soluble
 Palladacyclic Aqua Catalysts in Water
;
_journal_issue 2
_journal_name_full Organometallics
_journal_page_first 331
_journal_page_last 338
_journal_paper_doi 10.1021/om0503592
_journal_volume 25
_journal_year 2006
_chemical_formula_moiety 'C26 H40 Cl2 O2 P2 Pd2 '
_chemical_formula_sum 'C26 H40 Cl2 O2 P2 Pd2'
_chemical_formula_weight 730.25
_space_group_IT_number 14
_symmetry_cell_setting monoclinic
_symmetry_Int_Tables_number 14
_symmetry_space_group_name_Hall '-P 2yn'
_symmetry_space_group_name_H-M 'P 1 21/n 1'
_cell_angle_alpha 90
_cell_angle_beta 101.497(6)
_cell_angle_gamma 90
_cell_formula_units_Z 4
_cell_length_a 14.202(6)
_cell_length_b 11.287(4)
_cell_length_c 19.757(8)
_cell_measurement_reflns_used 9230
_cell_measurement_temperature 223.2
_cell_measurement_theta_max 27.5
_cell_measurement_theta_min 3.2
_cell_volume 3103(2)
_computing_cell_refinement CRYSTALCLEAR
_computing_data_collection CRYSTALCLEAR
_computing_data_reduction 'teXsan Ver. 1.11'
_computing_publication_material 'teXsan Ver. 1.11'
_computing_structure_refinement 'teXsan Ver. 1.10'
_computing_structure_solution SIR92
_diffrn_detector_area_resol_mean 14.62
_diffrn_measured_fraction_theta_full 0.9942
_diffrn_measured_fraction_theta_max 0.9942
_diffrn_measurement_device_type 'Rigaku/MSC Mercury CCD'
_diffrn_measurement_method \w
_diffrn_radiation_type 'Mo K\a'
_diffrn_radiation_wavelength 0.7107
_diffrn_reflns_av_R_equivalents 0.071
_diffrn_reflns_limit_h_max 18
_diffrn_reflns_limit_h_min -18
_diffrn_reflns_limit_k_max 13
_diffrn_reflns_limit_k_min -14
_diffrn_reflns_limit_l_max 24
_diffrn_reflns_limit_l_min -25
_diffrn_reflns_number 24938
_diffrn_reflns_theta_full 27.48
_diffrn_reflns_theta_max 27.48
_exptl_absorpt_coefficient_mu 1.455
_exptl_absorpt_correction_T_max 0.928
_exptl_absorpt_correction_T_min 0.832
_exptl_absorpt_correction_type multi-scan
_exptl_absorpt_process_details '(Jacobson, 1998)'
_exptl_crystal_colour Yellow
_exptl_crystal_density_diffrn 1.563
_exptl_crystal_density_method 'not measured'
_exptl_crystal_description Platelet
_exptl_crystal_size_max 0.200
_exptl_crystal_size_mid 0.100
_exptl_crystal_size_min 0.100
_refine_diff_density_max 2.30
_refine_diff_density_min -2.07
_refine_ls_extinction_method none
_refine_ls_goodness_of_fit_ref 0.850
_refine_ls_hydrogen_treatment noref
_refine_ls_number_parameters 307
_refine_ls_number_reflns 7095
_refine_ls_R_factor_gt 0.0439
_refine_ls_shift/su_max 0.0008
_refine_ls_structure_factor_coef Fsqd
_refine_ls_weighting_details 'w = 1/[\s^2^(Fo^2^) + (0.00500(Max(Fo^2^,0) + 2Fc^2^)/3)^2^]'
_refine_ls_weighting_scheme calc
_refine_ls_wR_factor_ref 0.0692
_reflns_number_gt 3523
_reflns_number_total 7095
_reflns_threshold_expression F^2^>2.0\s(F^2^)
_cod_original_formula_sum 'C26 H40 Cl2 O2 P2 Pd2 '
_cod_database_code 4063327

loop_
_symmetry_equiv_pos_as_xyz
x,y,z
1/2-x,1/2+y,1/2-z
-x,-y,-z
1/2+x,1/2-y,1/2+z

loop_
_atom_site_label
_atom_site_type_symbol
_atom_site_fract_x
_atom_site_fract_y
_atom_site_fract_z
_atom_site_U_iso_or_equiv
_atom_site_adp_type
_atom_site_occupancy
_atom_site_calc_flag
Pd(1) Pd 0.40045(3) 0.99658(3) 0.74806(2) 0.0373(1) Uani 1.00 d
Pd(2) Pd 0.60122(4) 0.81264(3) 0.74460(2) 0.0371(1) Uani 1.00 d
Cl(1) Cl 0.4520(1) 0.8637(1) 0.66621(7) 0.0503(5) Uani 1.00 d
Cl(2) Cl 0.5476(1) 0.9422(1) 0.82733(7) 0.0495(5) Uani 1.00 d
P(1) P 0.3478(1) 1.1189(1) 0.81705(8) 0.0444(5) Uani 1.00 d
P(2) P 0.6575(1) 0.6986(1) 0.67312(8) 0.0436(5) Uani 1.00 d
O(1) O 0.2331(3) 1.1380(3) 0.7870(2) 0.053(1) Uani 1.00 d
O(2) O 0.7693(3) 0.6681(3) 0.7070(2) 0.049(1) Uani 1.00 d
C(1) C 0.2761(4) 1.0429(5) 0.6882(3) 0.036(2) Uani 1.00 d
C(2) C 0.2478(4) 1.0204(5) 0.6176(3) 0.045(2) Uani 1.00 d
C(3) C 0.1581(5) 1.0539(6) 0.5804(3) 0.058(2) Uani 1.00 d
C(4) C 0.0937(5) 1.1143(5) 0.6125(4) 0.056(2) Uani 1.00 d
C(5) C 0.1183(4) 1.1415(5) 0.6802(3) 0.050(2) Uani 1.00 d
C(6) C 0.2075(4) 1.1075(5) 0.7168(3) 0.043(2) Uani 1.00 d
C(7) C -0.0041(5) 1.1498(6) 0.5713(4) 0.092(3) Uani 1.00 d
C(8) C 0.3514(5) 1.0700(7) 0.9058(3) 0.068(2) Uani 1.00 d
C(9) C 0.3175(7) 0.9460(8) 0.9065(4) 0.120(4) Uani 1.00 d
C(10) C 0.2991(6) 1.1543(8) 0.9455(4) 0.120(4) Uani 1.00 d
C(11) C 0.3958(5) 1.2701(5) 0.8202(4) 0.062(2) Uani 1.00 d
C(12) C 0.5015(5) 1.2725(6) 0.8570(4) 0.088(3) Uani 1.00 d
C(13) C 0.3801(6) 1.3224(6) 0.7489(4) 0.092(3) Uani 1.00 d
C(14) C 0.7244(4) 0.7633(5) 0.8046(3) 0.037(2) Uani 1.00 d
C(15) C 0.7511(4) 0.7882(5) 0.8745(3) 0.047(2) Uani 1.00 d
C(16) C 0.8386(5) 0.7498(6) 0.9131(3) 0.056(2) Uani 1.00 d
C(17) C 0.9042(4) 0.6882(5) 0.8838(3) 0.049(2) Uani 1.00 d
C(18) C 0.8788(4) 0.6603(5) 0.8151(3) 0.043(2) Uani 1.00 d
C(19) C 0.7924(4) 0.6985(5) 0.7773(3) 0.038(2) Uani 1.00 d
C(20) C 0.9998(5) 0.6498(6) 0.9267(3) 0.082(3) Uani 1.00 d
C(21) C 0.6668(5) 0.7645(6) 0.5912(3) 0.064(2) Uani 1.00 d
C(22) C 0.7145(6) 0.8835(7) 0.5995(4) 0.093(3) Uani 1.00 d
C(23) C 0.7146(6) 0.6817(7) 0.5459(3) 0.097(3) Uani 1.00 d
C(24) C 0.6035(5) 0.5526(6) 0.6570(4) 0.071(3) Uani 1.00 d
C(25) C 0.5015(6) 0.5569(7) 0.6120(5) 0.122(4) Uani 1.00 d
C(26) C 0.6064(6) 0.4920(5) 0.7260(4) 0.098(3) Uani 1.00 d
H(1) H 0.2916 0.9808 0.5944 0.0547 Uiso 1.00 calc
H(2) H 0.1414 1.0374 0.5330 0.0721 Uiso 1.00 calc
H(3) H 0.0763 1.1855 0.7017 0.0646 Uiso 1.00 calc
H(4) H -0.0082 1.2376 0.5741 0.1133 Uiso 1.00 calc
H(5) H -0.0117 1.1283 0.5261 0.1133 Uiso 1.00 calc
H(6) H -0.0530 1.1198 0.5929 0.1133 Uiso 1.00 calc
H(7) H 0.4181 1.0713 0.9282 0.0795 Uiso 1.00 calc
H(8) H 0.2505 0.9446 0.8843 0.1344 Uiso 1.00 calc
H(9) H 0.3520 0.8984 0.8799 0.1344 Uiso 1.00 calc
H(10) H 0.3252 0.9186 0.9514 0.1344 Uiso 1.00 calc
H(11) H 0.3253 1.2341 0.9443 0.1337 Uiso 1.00 calc
H(12) H 0.2334 1.1569 0.9257 0.1337 Uiso 1.00 calc
H(13) H 0.3086 1.1311 0.9925 0.1337 Uiso 1.00 calc
H(14) H 0.3610 1.3150 0.8472 0.0771 Uiso 1.00 calc
H(15) H 0.5064 1.2385 0.9028 0.1091 Uiso 1.00 calc
H(16) H 0.5393 1.2303 0.8327 0.1091 Uiso 1.00 calc
H(17) H 0.5216 1.3532 0.8630 0.1091 Uiso 1.00 calc
H(18) H 0.3998 1.4021 0.7545 0.1194 Uiso 1.00 calc
H(19) H 0.4170 1.2794 0.7237 0.1194 Uiso 1.00 calc
H(20) H 0.3142 1.3164 0.7307 0.1194 Uiso 1.00 calc
H(21) H 0.7085 0.8319 0.8969 0.0546 Uiso 1.00 calc
H(22) H 0.8537 0.7658 0.9610 0.0694 Uiso 1.00 calc
H(23) H 0.9217 0.6180 0.7941 0.0556 Uiso 1.00 calc
H(24) H 0.9866 0.5979 0.9632 0.1079 Uiso 1.00 calc
H(25) H 1.0348 0.6082 0.8995 0.1079 Uiso 1.00 calc
H(26) H 1.0331 0.7166 0.9475 0.1079 Uiso 1.00 calc
H(27) H 0.6036 0.7776 0.5670 0.0793 Uiso 1.00 calc
H(28) H 0.7799 0.8767 0.6203 0.1133 Uiso 1.00 calc
H(29) H 0.7083 0.9212 0.5555 0.1133 Uiso 1.00 calc
H(30) H 0.6828 0.9325 0.6281 0.1133 Uiso 1.00 calc
H(31) H 0.6801 0.6060 0.5424 0.1287 Uiso 1.00 calc
H(32) H 0.7071 0.7130 0.5008 0.1287 Uiso 1.00 calc
H(33) H 0.7785 0.6684 0.5657 0.1287 Uiso 1.00 calc
H(34) H 0.6432 0.5083 0.6331 0.0842 Uiso 1.00 calc
H(35) H 0.4616 0.6034 0.6356 0.1584 Uiso 1.00 calc
H(36) H 0.5060 0.6000 0.5700 0.1584 Uiso 1.00 calc
H(37) H 0.4779 0.4829 0.6020 0.1584 Uiso 1.00 calc
H(38) H 0.5683 0.5327 0.7528 0.1257 Uiso 1.00 calc
H(39) H 0.5844 0.4120 0.7193 0.1257 Uiso 1.00 calc
H(40) H 0.6718 0.4893 0.7525 0.1257 Uiso 1.00 calc

loop_
_atom_site_aniso_label
_atom_site_aniso_U_11
_atom_site_aniso_U_22
_atom_site_aniso_U_33
_atom_site_aniso_U_12
_atom_site_aniso_U_13
_atom_site_aniso_U_23
Pd(1) 0.0352(3) 0.0369(2) 0.0424(3) 0.0030(2) 0.0143(2) -0.0028(2)
Pd(2) 0.0357(3) 0.0397(2) 0.0374(3) 0.0061(2) 0.0109(2) -0.0032(2)
Cl(1) 0.0465(10) 0.0596(10) 0.0433(9) 0.0153(8) 0.0054(8) -0.0088(7)
Cl(2) 0.0477(10) 0.0582(10) 0.0434(9) 0.0142(8) 0.0114(8) -0.0091(7)
P(1) 0.0359(10) 0.0524(10) 0.047(1) 0.0042(8) 0.0127(8) -0.0115(8)
P(2) 0.0395(10) 0.0517(10) 0.0379(9) 0.0140(8) 0.0035(7) -0.0083(8)
O(1) 0.034(3) 0.071(3) 0.056(3) 0.009(2) 0.014(2) -0.020(2)
O(2) 0.037(3) 0.074(3) 0.037(2) 0.022(2) 0.005(2) -0.009(2)
C(1) 0.028(3) 0.039(3) 0.041(3) 0.002(3) 0.008(3) 0.001(3)
C(2) 0.046(4) 0.046(4) 0.045(4) -0.006(3) 0.011(3) -0.003(3)
C(3) 0.060(5) 0.062(4) 0.044(4) 0.003(4) -0.007(4) -0.009(3)
C(4) 0.043(4) 0.052(4) 0.066(5) 0.005(3) -0.006(4) -0.012(4)
C(5) 0.036(4) 0.054(4) 0.060(4) 0.007(3) 0.009(3) -0.003(3)
C(6) 0.036(4) 0.041(3) 0.056(4) -0.005(3) 0.016(3) -0.005(3)
C(7) 0.066(6) 0.106(6) 0.093(6) 0.018(5) -0.010(5) -0.022(5)
C(8) 0.058(5) 0.101(6) 0.045(4) 0.002(4) 0.012(4) -0.011(4)
C(9) 0.18(1) 0.130(8) 0.073(6) -0.019(7) 0.072(6) 0.020(6)
C(10) 0.113(7) 0.188(9) 0.071(6) 0.002(6) 0.048(5) -0.052(6)
C(11) 0.051(5) 0.045(4) 0.089(5) -0.001(3) 0.016(4) -0.033(4)
C(12) 0.059(5) 0.083(5) 0.121(7) -0.014(4) 0.013(5) -0.040(5)
C(13) 0.082(6) 0.062(5) 0.132(7) 0.008(4) 0.021(6) 0.016(5)
C(14) 0.033(4) 0.042(3) 0.036(3) 0.001(3) 0.010(3) -0.003(3)
C(15) 0.046(4) 0.052(4) 0.046(4) 0.012(3) 0.012(3) -0.009(3)
C(16) 0.059(5) 0.066(5) 0.036(4) 0.005(4) -0.006(3) -0.004(3)
C(17) 0.042(4) 0.050(4) 0.048(4) 0.009(3) -0.006(3) -0.003(3)
C(18) 0.041(4) 0.044(4) 0.043(4) 0.007(3) 0.007(3) 0.001(3)
C(19) 0.042(4) 0.039(3) 0.032(3) 0.003(3) 0.004(3) -0.004(3)
C(20) 0.074(6) 0.099(6) 0.056(5) 0.031(4) -0.025(4) -0.016(4)
C(21) 0.061(5) 0.103(5) 0.029(4) 0.038(4) 0.012(3) -0.006(4)
C(22) 0.115(7) 0.092(6) 0.082(6) 0.015(5) 0.046(5) 0.022(5)
C(23) 0.107(7) 0.140(7) 0.048(4) 0.056(6) 0.024(4) -0.016(5)
C(24) 0.063(5) 0.049(4) 0.099(6) 0.008(4) 0.012(5) -0.027(4)
C(25) 0.077(6) 0.083(6) 0.184(9) -0.003(5) -0.028(6) -0.048(6)
C(26) 0.107(7) 0.042(4) 0.152(8) 0.002(5) 0.044(6) 0.007(5)

loop_
_atom_type_symbol
_atom_type_description
_atom_type_scat_dispersion_real
_atom_type_scat_dispersion_imag
_atom_type_scat_source
C C 0.003 0.002
;International Tables for Crystallography
(1992, Vol. C, Tables 4.2.6.8 and 6.1.1.1)
;
H H 0.000 0.000
;International Tables for Crystallography
(1992, Vol. C, Table 6.1.1.2)
;
O O 0.011 0.006
;International Tables for Crystallography
(1992, Vol. C, Tables 4.2.6.8 and 6.1.1.1)
;
P P 0.102 0.094
;International Tables for Crystallography
(1992, Vol. C, Tables 4.2.6.8 and 6.1.1.1)
;
Pd Pd -0.999 1.007
;International Tables for Crystallography
(1992, Vol. C, Tables 4.2.6.8 and 6.1.1.1)
;
Cl Cl 0.148 0.159
;International Tables for Crystallography
(1992, Vol. C, Tables 4.2.6.8 and 6.1.1.1)
;

loop_
_geom_angle_atom_site_label_1
_geom_angle_atom_site_label_2
_geom_angle_atom_site_label_3
_geom_angle
_geom_angle_publ_flag
Cl(1) Pd(1) Cl(2) 86.48(5) yes
Cl(1) Pd(1) P(1) 176.86(6) yes
Cl(1) Pd(1) C(1) 96.7(2) yes
Cl(2) Pd(1) P(1) 96.64(6) yes
Cl(2) Pd(1) C(1) 176.4(2) yes
P(1) Pd(1) C(1) 80.2(2) yes
Cl(1) Pd(2) Cl(2) 86.29(5) yes
Cl(1) Pd(2) P(2) 96.50(6) yes
Cl(1) Pd(2) C(14) 176.5(2) yes
Cl(2) Pd(2) P(2) 176.83(6) yes
Cl(2) Pd(2) C(14) 97.1(2) yes
P(2) Pd(2) C(14) 80.1(2) yes
Pd(1) Cl(1) Pd(2) 93.59(5) yes
Pd(1) Cl(2) Pd(2) 93.62(5) yes
Pd(1) P(1) O(1) 107.4(1) yes
Pd(1) P(1) C(8) 117.5(2) yes
Pd(1) P(1) C(11) 116.1(2) yes
O(1) P(1) C(8) 102.9(3) yes
O(1) P(1) C(11) 103.1(3) yes
C(8) P(1) C(11) 108.0(3) yes
Pd(2) P(2) O(2) 108.2(1) yes
Pd(2) P(2) C(21) 116.0(2) yes
Pd(2) P(2) C(24) 116.9(2) yes
O(2) P(2) C(21) 102.4(3) yes
O(2) P(2) C(24) 102.9(3) yes
C(21) P(2) C(24) 108.6(3) yes
P(1) O(1) C(6) 111.7(3) yes
P(2) O(2) C(19) 111.7(3) yes
Pd(1) C(1) C(2) 126.2(4) yes
Pd(1) C(1) C(6) 119.8(4) yes
C(2) C(1) C(6) 114.0(5) yes
C(1) C(2) C(3) 122.0(5) yes
C(2) C(3) C(4) 120.6(6) yes
C(3) C(4) C(5) 119.9(6) yes
C(3) C(4) C(7) 120.0(6) yes
C(5) C(4) C(7) 120.1(6) yes
C(4) C(5) C(6) 119.0(6) yes
O(1) C(6) C(1) 117.1(5) yes
O(1) C(6) C(5) 118.6(5) yes
C(1) C(6) C(5) 124.4(6) yes
P(1) C(8) C(9) 110.4(5) yes
P(1) C(8) C(10) 112.5(5) yes
C(9) C(8) C(10) 113.2(7) yes
P(1) C(11) C(12) 110.8(5) yes
P(1) C(11) C(13) 110.4(5) yes
C(12) C(11) C(13) 112.7(6) yes
Pd(2) C(14) C(15) 124.8(4) yes
Pd(2) C(14) C(19) 120.5(4) yes
C(15) C(14) C(19) 114.6(5) yes
C(14) C(15) C(16) 121.3(5) yes
C(15) C(16) C(17) 122.1(5) yes
C(16) C(17) C(18) 117.7(5) yes
C(16) C(17) C(20) 121.0(6) yes
C(18) C(17) C(20) 121.3(6) yes
C(17) C(18) C(19) 119.8(5) yes
O(2) C(19) C(14) 117.7(5) yes
O(2) C(19) C(18) 117.9(5) yes
C(14) C(19) C(18) 124.3(5) yes
P(2) C(21) C(22) 112.5(5) yes
P(2) C(21) C(23) 112.9(5) yes
C(22) C(21) C(23) 111.5(6) yes
P(2) C(24) C(25) 112.8(5) yes
P(2) C(24) C(26) 108.4(5) yes
C(25) C(24) C(26) 112.7(7) yes

loop_
_geom_bond_atom_site_label_1
_geom_bond_atom_site_label_2
_geom_bond_distance
_geom_bond_publ_flag
Pd(1) Cl(1) 2.423(1) yes
Pd(1) Cl(2) 2.427(2) yes
Pd(1) P(1) 2.175(2) yes
Pd(1) C(1) 1.989(5) yes
Pd(2) Cl(1) 2.432(2) yes
Pd(2) Cl(2) 2.427(1) yes
Pd(2) P(2) 2.178(2) yes
Pd(2) C(14) 1.987(5) yes
P(1) O(1) 1.633(4) yes
P(1) C(8) 1.829(6) yes
P(1) C(11) 1.835(6) yes
P(2) O(2) 1.632(4) yes
P(2) C(21) 1.810(6) yes
P(2) C(24) 1.818(7) yes
O(1) C(6) 1.405(6) yes
O(2) C(19) 1.405(5) yes
C(1) C(2) 1.396(7) yes
C(1) C(6) 1.421(7) yes
C(2) C(3) 1.389(8) yes
C(3) C(4) 1.391(8) yes
C(4) C(5) 1.349(8) yes
C(4) C(7) 1.517(8) yes
C(5) C(6) 1.382(7) yes
C(8) C(9) 1.481(9) yes
C(8) C(10) 1.518(8) yes
C(11) C(12) 1.531(9) yes
C(11) C(13) 1.502(9) yes
C(14) C(15) 1.385(7) yes
C(14) C(19) 1.403(7) yes
C(15) C(16) 1.392(8) yes
C(16) C(17) 1.379(8) yes
C(17) C(18) 1.370(7) yes
C(17) C(20) 1.513(8) yes
C(18) C(19) 1.372(7) yes
C(21) C(22) 1.498(9) yes
C(21) C(23) 1.541(7) yes
C(24) C(25) 1.543(9) yes
C(24) C(26) 1.519(9) yes

loop_
_geom_contact_atom_site_label_1
_geom_contact_atom_site_label_2
_geom_contact_distance
_geom_contact_site_symmetry_2
C(6) C(13) 3.564(8) 2_546

loop_
_geom_torsion_atom_site_label_1
_geom_torsion_atom_site_label_2
_geom_torsion_atom_site_label_3
_geom_torsion_atom_site_label_4
_geom_torsion
_geom_torsion_publ_flag
Pd(1) Cl(1) Pd(2) Cl(2) 1.23(6) yes
Pd(1) Cl(1) Pd(2) P(2) -177.26(6) yes
Pd(1) Cl(1) Pd(2) C(14) 170(2) yes
Pd(1) Cl(2) Pd(2) Cl(1) -1.23(6) yes
Pd(1) Cl(2) Pd(2) P(2) 150(1) yes
Pd(1) Cl(2) Pd(2) C(14) 179.4(2) yes
Pd(1) P(1) O(1) C(6) -20.4(4) yes
Pd(1) P(1) C(8) C(9) -43.8(6) yes
Pd(1) P(1) C(8) C(10) -171.2(4) yes
Pd(1) P(1) C(11) C(12) -70.9(5) yes
Pd(1) P(1) C(11) C(13) 54.7(5) yes
Pd(1) C(1) C(2) C(3) 178.4(4) yes
Pd(1) C(1) C(6) O(1) 1.5(7) yes
Pd(1) C(1) C(6) C(5) -178.4(5) yes
Pd(2) Cl(1) Pd(1) Cl(2) -1.23(6) yes
Pd(2) Cl(1) Pd(1) P(1) 171(1) yes
Pd(2) Cl(1) Pd(1) C(1) -179.5(2) yes
Pd(2) Cl(2) Pd(1) Cl(1) 1.23(6) yes
Pd(2) Cl(2) Pd(1) P(1) -178.37(6) yes
Pd(2) Cl(2) Pd(1) C(1) 152(2) yes
Pd(2) P(2) O(2) C(19) 13.6(4) yes
Pd(2) P(2) C(21) C(22) 48.3(5) yes
Pd(2) P(2) C(21) C(23) 175.4(4) yes
Pd(2) P(2) C(24) C(25) 72.7(6) yes
Pd(2) P(2) C(24) C(26) -52.9(6) yes
Pd(2) C(14) C(15) C(16) 179.7(5) yes
Pd(2) C(14) C(19) O(2) -1.4(7) yes
Pd(2) C(14) C(19) C(18) -179.6(4) yes
Cl(1) Pd(1) P(1) O(1) 25(1) yes
Cl(1) Pd(1) P(1) C(8) 140(1) yes
Cl(1) Pd(1) P(1) C(11) -89(1) yes
Cl(1) Pd(1) C(1) C(2) -12.2(5) yes
Cl(1) Pd(1) C(1) C(6) 169.3(4) yes
Cl(1) Pd(2) P(2) O(2) 169.7(2) yes
Cl(1) Pd(2) P(2) C(21) 55.4(3) yes
Cl(1) Pd(2) P(2) C(24) -74.8(3) yes
Cl(1) Pd(2) C(14) C(15) -160(2) yes
Cl(1) Pd(2) C(14) C(19) 19(2) yes
Cl(2) Pd(1) P(1) O(1) -162.0(2) yes
Cl(2) Pd(1) P(1) C(8) -46.7(3) yes
Cl(2) Pd(1) P(1) C(11) 83.3(3) yes
Cl(2) Pd(1) C(1) C(2) -163(2) yes
Cl(2) Pd(1) C(1) C(6) 17(2) yes
Cl(2) Pd(2) P(2) O(2) 18(1) yes
Cl(2) Pd(2) P(2) C(21) -96(1) yes
Cl(2) Pd(2) P(2) C(24) 133(1) yes
Cl(2) Pd(2) C(14) C(15) 9.1(5) yes
Cl(2) Pd(2) C(14) C(19) -170.7(4) yes
P(1) Pd(1) C(1) C(2) 167.3(5) yes
P(1) Pd(1) C(1) C(6) -11.2(4) yes
P(1) O(1) C(6) C(1) 13.4(6) yes
P(1) O(1) C(6) C(5) -166.7(4) yes
P(2) Pd(2) C(14) C(15) -172.4(5) yes
P(2) Pd(2) C(14) C(19) 7.8(4) yes
P(2) O(2) C(19) C(14) -8.7(6) yes
P(2) O(2) C(19) C(18) 169.5(4) yes
O(1) P(1) Pd(1) C(1) 16.2(2) yes
O(1) P(1) C(8) C(9) 74.0(6) yes
O(1) P(1) C(8) C(10) -53.5(6) yes
O(1) P(1) C(11) C(12) 172.0(5) yes
O(1) P(1) C(11) C(13) -62.4(5) yes
O(1) C(6) C(1) C(2) -177.2(5) yes
O(1) C(6) C(5) C(4) 179.0(5) yes
O(2) P(2) Pd(2) C(14) -11.0(2) yes
O(2) P(2) C(21) C(22) -69.3(5) yes
O(2) P(2) C(21) C(23) 57.9(6) yes
O(2) P(2) C(24) C(25) -169.0(5) yes
O(2) P(2) C(24) C(26) 65.5(5) yes
O(2) C(19) C(14) C(15) 178.8(5) yes
O(2) C(19) C(18) C(17) 180.0(5) yes
C(1) Pd(1) P(1) C(8) 131.5(3) yes
C(1) Pd(1) P(1) C(11) -98.5(3) yes
C(1) C(2) C(3) C(4) 1.5(10) yes
C(1) C(6) C(5) C(4) -1.1(9) yes
C(2) C(1) C(6) C(5) 2.9(8) yes
C(2) C(3) C(4) C(5) 0(1) yes
C(2) C(3) C(4) C(7) -179.8(6) yes
C(3) C(2) C(1) C(6) -3.0(8) yes
C(3) C(4) C(5) C(6) -0.7(10) yes
C(6) O(1) P(1) C(8) -145.0(4) yes
C(6) O(1) P(1) C(11) 102.7(4) yes
C(6) C(5) C(4) C(7) 179.6(6) yes
C(8) P(1) C(11) C(12) 63.4(5) yes
C(8) P(1) C(11) C(13) -170.9(5) yes
C(9) C(8) P(1) C(11) -177.4(5) yes
C(10) C(8) P(1) C(11) 55.2(6) yes
C(14) Pd(2) P(2) C(21) -125.3(3) yes
C(14) Pd(2) P(2) C(24) 104.4(3) yes
C(14) C(15) C(16) C(17) 1(1) yes
C(14) C(19) C(18) C(17) -1.9(9) yes
C(15) C(14) C(19) C(18) 0.6(8) yes
C(15) C(16) C(17) C(18) -2.9(10) yes
C(15) C(16) C(17) C(20) 178.6(6) yes
C(16) C(15) C(14) C(19) -0.5(8) yes
C(16) C(17) C(18) C(19) 2.9(9) yes
C(19) O(2) P(2) C(21) 136.6(4) yes
C(19) O(2) P(2) C(24) -110.7(4) yes
C(19) C(18) C(17) C(20) -178.7(6) yes
C(21) P(2) C(24) C(25) -61.0(6) yes
C(21) P(2) C(24) C(26) 173.5(5) yes
C(22) C(21) P(2) C(24) -177.6(5) yes
C(23) C(21) P(2) C(24) -50.5(6) yes
C(23) C(21) P(2) C(24) -50.5(6) yes
